data_2022496
loop_
_publ_author_name
'Wzgarda-Raj, Kinga'
'Rybarczyk-Pirek, Agnieszka J.'
'Wojtulewski, S\/lawomir'
'Palusiak, Marcin'

_publ_section_title
;
 A novel hydrogen-bonding <i>N</i>-oxide--sulfonamide--nitro
 N---H&#x00B7;&#x00B7;&#x00B7;O synthon determining the architecture of
 benzenesulfonamide cocrystals
;
_journal_coeditor_code ZO3015
_journal_issue 1
_journal_name_full 'Acta Crystallographica Section C'
_journal_page_first 7
_journal_page_last 13
_journal_paper_doi 10.1107/S2053229621012511
_journal_volume 78
_journal_year 2022
_chemical_formula_iupac 'C6 H6 Cl N O2 S, C5 H4 N2 O3'
_chemical_formula_moiety 'C6 H6 Cl N O2 S, C5 H4 N2 O3'
_chemical_formula_sum 'C11 H10 Cl N3 O5 S'
_chemical_formula_weight 331.73
_chemical_name_systematic
;
4-Chlorobenzenesulfonamide--4-nitropyridine <i>N</i>-oxide (1/1)
;
_space_group_crystal_system monoclinic
_space_group_IT_number 14
_space_group_name_Hall '-P 2yn'
_space_group_name_H-M_alt 'P 1 21/n 1'
_atom_sites_solution_hydrogens mixed
_atom_sites_solution_primary difmap
_audit_creation_method SHELXL-2018/3
_cell_angle_alpha 90
_cell_angle_beta 101.33(5)
_cell_angle_gamma 90
_cell_formula_units_Z 4
_cell_length_a 7.392(2)
_cell_length_b 11.2356(8)
_cell_length_c 16.674(19)
_cell_measurement_reflns_used 8998
_cell_measurement_temperature 293(2)
_cell_measurement_theta_max 31.5130
_cell_measurement_theta_min 3.1010
_cell_volume 1357.8(16)
_computing_cell_refinement
;
CrysAlis PRO (Rigaku OD, 2019)
;
_computing_data_collection
;
CrysAlis PRO (Rigaku OD, 2019)
;
_computing_data_reduction
;
CrysAlis PRO (Rigaku OD, 2019)
;
_computing_publication_material
;
SHELXL2018 (Sheldrick, 2015b)
;
_computing_structure_refinement
;
SHELXL2018 (Sheldrick, 2015b)
;
_computing_structure_solution
;
SHELXT (Sheldrick, 2015a)
;
_diffrn_ambient_temperature 293(2)
_diffrn_detector_area_resol_mean 10.4052
_diffrn_measured_fraction_theta_full 0.998
_diffrn_measured_fraction_theta_max 0.998
_diffrn_measurement_device_type 'Rigaku OD SuperNova Dual source diffractometer with an Atlas detector'
_diffrn_measurement_method '\w scans'
_diffrn_radiation_type MoK\a
_diffrn_radiation_wavelength 0.71073
_diffrn_reflns_av_R_equivalents 0.0464
_diffrn_reflns_av_unetI/netI 0.0324
_diffrn_reflns_limit_h_max 9
_diffrn_reflns_limit_h_min -9
_diffrn_reflns_limit_k_max 15
_diffrn_reflns_limit_k_min -13
_diffrn_reflns_limit_l_max 22
_diffrn_reflns_limit_l_min -20
_diffrn_reflns_number 17382
_diffrn_reflns_theta_full 25.242
_diffrn_reflns_theta_max 28.498
_diffrn_reflns_theta_min 3.082
_diffrn_source 'micro-focus sealed X-ray tube'
_exptl_absorpt_coefficient_mu 0.461
_exptl_absorpt_correction_T_max 1.00000
_exptl_absorpt_correction_T_min 0.45891
_exptl_absorpt_correction_type multi-scan
_exptl_absorpt_process_details
;
(CrysAlis PRO; Rigaku OD, 2019)
;
_exptl_crystal_colour yellow
_exptl_crystal_density_diffrn 1.623
_exptl_crystal_description plate
_exptl_crystal_F_000 680
_exptl_crystal_size_max 0.686
_exptl_crystal_size_mid 0.176
_exptl_crystal_size_min 0.093
_refine_diff_density_max 1.473
_refine_diff_density_min -1.055
_refine_ls_extinction_method none
_refine_ls_goodness_of_fit_ref 1.092
_refine_ls_hydrogen_treatment mixed
_refine_ls_matrix_type full
_refine_ls_number_parameters 286
_refine_ls_number_reflns 3430
_refine_ls_number_restraints 21
_refine_ls_restrained_S_all 1.101
_refine_ls_R_factor_all 0.1201
_refine_ls_R_factor_gt 0.0884
_refine_ls_shift/su_max 0.000
_refine_ls_shift/su_mean 0.000
_refine_ls_structure_factor_coef Fsqd
_refine_ls_weighting_details 'w=1/[\s^2^(Fo^2^)+(0.0148P)^2^+8.5074P] where P=(Fo^2^+2Fc^2^)/3'
_refine_ls_weighting_scheme calc
_refine_ls_wR_factor_gt 0.1707
_refine_ls_wR_factor_ref 0.1826
_reflns_number_gt 2577
_reflns_number_total 3430
_reflns_threshold_expression 'I > 2\s(I)'
_cod_data_source_file zo3015sup1.cif
_cod_data_source_block structure_II
_cod_original_sg_symbol_H-M 'P 21/n'
_cod_database_code 2022496
_shelx_space_group_comment
;
The symmetry employed for this shelxl refinement is uniquely defined
by the following loop, which should always be used as a source of
symmetry information in preference to the above space-group names.
They are only intended as comments.
;

loop_
_space_group_symop_operation_xyz
'x, y, z'
'-x+1/2, y+1/2, -z+1/2'
'-x, -y, -z'
'x-1/2, -y-1/2, z-1/2'

loop_
_atom_site_type_symbol
_atom_site_label
_atom_site_fract_x
_atom_site_fract_y
_atom_site_fract_z
_atom_site_U_iso_or_equiv
_atom_site_adp_type
_atom_site_calc_flag
_atom_site_occupancy
_atom_site_disorder_assembly
_atom_site_disorder_group
O O1A 0.393(3) 0.475(3) 0.1781(19) 0.032(4) Uani d 0.5 A 1
N N1A 0.3560(9) 0.5908(7) 0.1677(4) 0.0266(14) Uani d 0.5 A 1
C C6A 0.3887(18) 0.6301(11) 0.0952(8) 0.027(3) Uani d 0.5 A 1
H H6A 0.412257 0.574480 0.057259 0.032 Uiso calc 0.5 A 1
C C5A 0.389(2) 0.7543(13) 0.0743(10) 0.024(3) Uani d 0.5 A 1
H H5A 0.411218 0.781228 0.024428 0.029 Uiso calc 0.5 A 1
C C4A 0.3518(11) 0.8309(10) 0.1347(6) 0.0218(16) Uani d 0.5 A 1
C C3A 0.3217(15) 0.7911(12) 0.2115(7) 0.024(2) Uani d 0.5 A 1
H H3A 0.299857 0.844197 0.251357 0.029 Uiso calc 0.5 A 1
C C2A 0.3263(10) 0.6702(8) 0.2244(6) 0.0204(15) Uani d 0.5 A 1
H H2A 0.307994 0.641755 0.274631 0.024 Uiso calc 0.5 A 1
N N4A 0.3503(15) 0.9567(14) 0.1172(6) 0.031(2) Uani d 0.5 A 1
O O42A 0.3212(10) 1.0259(6) 0.1717(5) 0.0334(15) Uani d 0.5 A 1
O O41A 0.3759(10) 0.9894(7) 0.0504(4) 0.0447(18) Uani d 0.5 A 1
O O42B 0.354(3) 0.477(3) 0.181(2) 0.032(4) Uani d 0.5 B 2
O O41B 0.4360(9) 0.4886(6) 0.0525(4) 0.0322(14) Uani d 0.5 B 2
N N4B 0.4042(9) 0.5342(7) 0.1155(4) 0.0276(15) Uani d 0.5 B 2
C C4B 0.3769(15) 0.6634(11) 0.1181(8) 0.022(2) Uani d 0.5 B 2
C C3B 0.3428(11) 0.7169(11) 0.1890(6) 0.0268(17) Uani d 0.5 B 2
H H3B 0.337703 0.671831 0.235277 0.032 Uiso calc 0.5 B 2
N N1B 0.3267(13) 0.9025(10) 0.1222(6) 0.026(2) Uani d 0.5 B 2
C C6B 0.3640(11) 0.8485(8) 0.0532(6) 0.0309(18) Uani d 0.5 B 2
H H6B 0.372484 0.893439 0.007222 0.037 Uiso calc 0.5 B 2
C C5B 0.389(2) 0.7251(14) 0.0530(11) 0.029(3) Uani d 0.5 B 2
H H5B 0.414161 0.687216 0.006764 0.034 Uiso calc 0.5 B 2
O O1B 0.2961(12) 1.0150(8) 0.1226(6) 0.0365(18) Uani d 0.5 B 2
C C2B 0.3178(16) 0.8339(12) 0.1889(8) 0.028(2) Uani d 0.5 B 2
H H2B 0.293481 0.870242 0.235796 0.033 Uiso calc 0.5 B 2
O O11 0.8024(4) 0.3371(3) 0.17352(19) 0.0348(7) Uani d 1 . .
C C1 0.6671(5) 0.2280(4) 0.2851(2) 0.0246(8) Uani d 1 . .
C C6 0.6613(6) 0.3323(4) 0.3280(3) 0.0307(9) Uani d 1 . .
H H6 0.677385 0.405251 0.303934 0.037 Uiso calc 1 . .
C C5 0.6312(5) 0.3274(4) 0.4079(3) 0.0313(9) Uani d 1 . .
H H5 0.628326 0.396864 0.437948 0.038 Uiso calc 1 . .
C C4 0.6054(5) 0.2172(4) 0.4421(3) 0.0287(9) Uani d 1 . .
C C3 0.6126(5) 0.1122(4) 0.4004(3) 0.0270(9) Uani d 1 . .
H H3 0.596926 0.039630 0.424899 0.032 Uiso calc 1 . .
C C2 0.6438(5) 0.1166(4) 0.3203(3) 0.0270(9) Uani d 1 . .
H H2 0.648999 0.046909 0.290753 0.032 Uiso calc 1 . .
Cl Cl4 0.55992(15) 0.21104(12) 0.54090(7) 0.0403(3) Uani d 1 . .
S S1 0.70284(16) 0.23043(12) 0.18306(7) 0.0351(3) Uani d 1 . .
O O12 0.7782(6) 0.1188(3) 0.1669(2) 0.0496(10) Uani d 1 . .
N N1 0.5043(6) 0.2425(6) 0.1225(3) 0.0662(17) Uani d 1 . .
H H1A 0.431(8) 0.174(3) 0.124(5) 0.099 Uiso d 1 . .
H H1B 0.430(8) 0.309(4) 0.128(5) 0.099 Uiso d 1 . .

loop_
_atom_site_aniso_label
_atom_site_aniso_U_11
_atom_site_aniso_U_22
_atom_site_aniso_U_33
_atom_site_aniso_U_12
_atom_site_aniso_U_13
_atom_site_aniso_U_23
O1A 0.035(8) 0.022(5) 0.038(5) -0.002(6) 0.007(6) 0.003(4)
N1A 0.021(3) 0.026(4) 0.034(4) 0.003(3) 0.009(3) 0.003(3)
C6A 0.028(5) 0.019(7) 0.036(7) 0.003(4) 0.010(4) -0.006(4)
C5A 0.024(5) 0.011(7) 0.036(8) -0.009(5) 0.005(5) -0.003(5)
C4A 0.020(4) 0.016(5) 0.030(5) -0.004(3) 0.005(3) 0.006(4)
C3A 0.023(4) 0.030(8) 0.019(6) -0.004(5) 0.005(4) -0.001(5)
C2A 0.019(4) 0.016(4) 0.028(4) -0.003(3) 0.008(3) -0.004(3)
N4A 0.027(5) 0.031(8) 0.033(4) -0.006(5) 0.000(3) 0.010(5)
O42A 0.045(4) 0.020(3) 0.038(4) -0.002(3) 0.014(3) -0.001(3)
O41A 0.053(4) 0.048(5) 0.032(3) -0.010(3) 0.007(3) 0.016(3)
O42B 0.035(8) 0.017(4) 0.048(6) 0.001(6) 0.014(6) 0.002(4)
O41B 0.040(3) 0.026(3) 0.032(3) 0.005(3) 0.011(3) -0.007(2)
N4B 0.022(3) 0.036(5) 0.023(3) 0.001(3) 0.003(3) -0.009(3)
C4B 0.014(4) 0.021(7) 0.032(6) -0.002(4) 0.005(4) -0.006(4)
C3B 0.020(4) 0.033(6) 0.029(5) -0.002(4) 0.008(3) 0.005(5)
N1B 0.028(4) 0.011(6) 0.041(5) -0.005(4) 0.011(3) 0.004(4)
C6B 0.028(4) 0.027(5) 0.041(5) 0.000(3) 0.014(3) 0.005(4)
C5B 0.020(4) 0.016(7) 0.047(9) 0.005(5) 0.000(5) -0.011(5)
O1B 0.045(5) 0.013(4) 0.055(5) -0.002(3) 0.019(4) -0.003(4)
C2B 0.024(4) 0.032(8) 0.029(7) 0.000(5) 0.009(4) 0.003(4)
O11 0.0292(16) 0.0388(19) 0.0373(17) -0.0088(14) 0.0085(13) 0.0108(14)
C1 0.0151(16) 0.026(2) 0.032(2) -0.0050(15) 0.0013(14) 0.0127(16)
C6 0.0228(19) 0.025(2) 0.042(2) -0.0059(16) -0.0010(16) 0.0109(18)
C5 0.0179(18) 0.029(2) 0.047(3) -0.0022(16) 0.0052(16) -0.0006(19)
C4 0.0144(16) 0.040(3) 0.032(2) -0.0010(16) 0.0045(14) 0.0055(18)
C3 0.0217(18) 0.026(2) 0.034(2) 0.0008(15) 0.0067(15) 0.0117(17)
C2 0.0195(18) 0.030(2) 0.031(2) 0.0017(16) 0.0040(15) 0.0071(17)
Cl4 0.0309(5) 0.0554(8) 0.0375(6) -0.0057(5) 0.0136(4) -0.0022(5)
S1 0.0331(5) 0.0416(7) 0.0274(5) -0.0149(5) -0.0016(4) 0.0135(5)
O12 0.086(3) 0.037(2) 0.0280(17) -0.0217(19) 0.0165(17) -0.0003(14)
N1 0.043(2) 0.106(4) 0.040(2) -0.038(3) -0.0141(19) 0.043(3)

loop_
_atom_type_symbol
_atom_type_description
_atom_type_scat_dispersion_real
_atom_type_scat_dispersion_imag
_atom_type_scat_source
C C 0.0033 0.0016 'International Tables Vol C Tables 4.2.6.8 and 6.1.1.4'
H H 0.0000 0.0000 'International Tables Vol C Tables 4.2.6.8 and 6.1.1.4'
Cl Cl 0.1484 0.1585 'International Tables Vol C Tables 4.2.6.8 and 6.1.1.4'
N N 0.0061 0.0033 'International Tables Vol C Tables 4.2.6.8 and 6.1.1.4'
O O 0.0106 0.0060 'International Tables Vol C Tables 4.2.6.8 and 6.1.1.4'
S S 0.1246 0.1234 'International Tables Vol C Tables 4.2.6.8 and 6.1.1.4'

loop_
_geom_angle_atom_site_label_1
_geom_angle_atom_site_label_2
_geom_angle_atom_site_label_3
_geom_angle_site_symmetry_1
_geom_angle_site_symmetry_3
_geom_angle
_geom_angle_publ_flag
O1A N1A C2A . . 127.8(15) ?
O1A N1A C6A . . 111.5(15) ?
C2A N1A C6A . . 119.5(9) ?
N1A C6A C5A . . 122.8(11) ?
N1A C6A H6A . . 118.6 ?
C5A C6A H6A . . 118.6 ?
C4A C5A C6A . . 114.5(13) ?
C4A C5A H5A . . 122.7 ?
C6A C5A H5A . . 122.7 ?
C5A C4A C3A . . 123.2(12) ?
C5A C4A N4A . . 117.0(12) ?
C3A C4A N4A . . 119.7(10) ?
C2A C3A C4A . . 116.7(12) ?
C2A C3A H3A . . 121.6 ?
C4A C3A H3A . . 121.6 ?
N1A C2A C3A . . 123.1(10) ?
N1A C2A H2A . . 118.4 ?
C3A C2A H2A . . 118.4 ?
O41A N4A O42A . . 123.9(14) ?
O41A N4A C4A . . 118.8(13) ?
O42A N4A C4A . . 117.3(9) ?
O41B N4B O42B . . 127.7(16) ?
O41B N4B C4B . . 119.2(8) ?
O42B N4B C4B . . 111.9(15) ?
C5B C4B C3B . . 122.0(12) ?
C5B C4B N4B . . 117.9(10) ?
C3B C4B N4B . . 120.1(11) ?
C2B C3B C4B . . 118.4(10) ?
C2B C3B H3B . . 120.8 ?
C4B C3B H3B . . 120.8 ?
O1B N1B C2B . . 120.9(10) ?
O1B N1B C6B . . 120.2(11) ?
C2B N1B C6B . . 118.8(11) ?
N1B C6B C5B . . 119.2(11) ?
N1B C6B H6B . . 120.4 ?
C5B C6B H6B . . 120.4 ?
C4B C5B C6B . . 119.5(12) ?
C4B C5B H5B . . 120.2 ?
C6B C5B H5B . . 120.2 ?
C3B C2B N1B . . 122.0(11) ?
C3B C2B H2B . . 119.0 ?
N1B C2B H2B . . 119.0 ?
C6 C1 C2 . . 121.4(4) ?
C6 C1 S1 . . 120.7(3) ?
C2 C1 S1 . . 117.8(3) ?
C1 C6 C5 . . 119.3(4) ?
C1 C6 H6 . . 120.4 ?
C5 C6 H6 . . 120.4 ?
C4 C5 C6 . . 119.2(4) ?
C4 C5 H5 . . 120.4 ?
C6 C5 H5 . . 120.4 ?
C3 C4 C5 . . 122.2(4) ?
C3 C4 Cl4 . . 118.5(3) ?
C5 C4 Cl4 . . 119.3(4) ?
C4 C3 C2 . . 118.9(4) ?
C4 C3 H3 . . 120.6 ?
C2 C3 H3 . . 120.6 ?
C3 C2 C1 . . 119.0(4) ?
C3 C2 H2 . . 120.5 ?
C1 C2 H2 . . 120.5 ?
O12 S1 O11 . . 119.3(2) ?
O12 S1 N1 . . 107.3(3) ?
O11 S1 N1 . . 106.5(2) ?
O12 S1 C1 . . 107.9(2) ?
O11 S1 C1 . . 107.2(2) ?
N1 S1 C1 . . 108.3(2) ?
S1 N1 H1A . . 111(4) ?
S1 N1 H1B . . 119(5) ?
H1A N1 H1B . . 107(3) ?

loop_
_geom_bond_atom_site_label_1
_geom_bond_atom_site_label_2
_geom_bond_site_symmetry_2
_geom_bond_distance
_geom_bond_publ_flag
O1A N1A . 1.34(3) ?
N1A C2A . 1.349(11) ?
N1A C6A . 1.353(16) ?
C6A C5A . 1.44(2) ?
C6A H6A . 0.9300 ?
C5A C4A . 1.391(15) ?
C5A H5A . 0.9300 ?
C4A C3A . 1.415(13) ?
C4A N4A . 1.443(14) ?
C3A C2A . 1.375(15) ?
C3A H3A . 0.9300 ?
C2A H2A . 0.9300 ?
N4A O41A . 1.222(12) ?
N4A O42A . 1.247(15) ?
O42B N4B . 1.38(3) ?
O41B N4B . 1.232(9) ?
N4B C4B . 1.467(14) ?
C4B C5B . 1.31(2) ?
C4B C3B . 1.393(14) ?
C3B C2B . 1.326(16) ?
C3B H3B . 0.9300 ?
N1B O1B . 1.284(12) ?
N1B C2B . 1.366(15) ?
N1B C6B . 1.376(13) ?
C6B C5B . 1.399(17) ?
C6B H6B . 0.9300 ?
C5B H5B . 0.9300 ?
C2B H2B . 0.9300 ?
O11 S1 . 1.431(3) ?
C1 C6 . 1.378(6) ?
C1 C2 . 1.407(5) ?
C1 S1 . 1.773(5) ?
C6 C5 . 1.394(7) ?
C6 H6 . 0.9300 ?
C5 C4 . 1.392(6) ?
C5 H5 . 0.9300 ?
C4 C3 . 1.376(6) ?
C4 Cl4 . 1.746(5) ?
C3 C2 . 1.400(6) ?
C3 H3 . 0.9300 ?
C2 H2 . 0.9300 ?
S1 O12 . 1.420(4) ?
S1 N1 . 1.616(4) ?
N1 H1A . 0.95(2) ?
N1 H1B . 0.94(2) ?

loop_
_geom_torsion_atom_site_label_1
_geom_torsion_atom_site_label_2
_geom_torsion_atom_site_label_3
_geom_torsion_atom_site_label_4
_geom_torsion_site_symmetry_1
_geom_torsion_site_symmetry_2
_geom_torsion_site_symmetry_3
_geom_torsion_site_symmetry_4
_geom_torsion
_geom_torsion_publ_flag
O1A N1A C6A C5A . . . . -169.8(16) ?
C2A N1A C6A C5A . . . . -1.7(17) ?
N1A C6A C5A C4A . . . . 0(2) ?
C6A C5A C4A C3A . . . . 1.6(18) ?
C6A C5A C4A N4A . . . . 179.8(11) ?
C5A C4A C3A C2A . . . . -1.4(16) ?
N4A C4A C3A C2A . . . . -179.5(8) ?
O1A N1A C2A C3A . . . . 168.0(14) ?
C6A N1A C2A C3A . . . . 2.1(13) ?
C4A C3A C2A N1A . . . . -0.6(14) ?
C5A C4A N4A O41A . . . . 2.0(15) ?
C3A C4A N4A O41A . . . . -179.8(9) ?
C5A C4A N4A O42A . . . . -178.6(11) ?
C3A C4A N4A O42A . . . . -0.3(14) ?
O41B N4B C4B C5B . . . . -0.5(15) ?
O42B N4B C4B C5B . . . . -168.6(15) ?
O41B N4B C4B C3B . . . . -179.3(8) ?
O42B N4B C4B C3B . . . . 12.6(16) ?
C5B C4B C3B C2B . . . . 1.6(17) ?
N4B C4B C3B C2B . . . . -179.6(9) ?
O1B N1B C6B C5B . . . . -177.2(11) ?
C2B N1B C6B C5B . . . . 0.9(16) ?
C3B C4B C5B C6B . . . . -1(2) ?
N4B C4B C5B C6B . . . . -179.9(11) ?
N1B C6B C5B C4B . . . . 0(2) ?
C4B C3B C2B N1B . . . . -0.8(16) ?
O1B N1B C2B C3B . . . . 177.7(10) ?
C6B N1B C2B C3B . . . . -0.4(16) ?
C2 C1 C6 C5 . . . . -0.2(6) ?
S1 C1 C6 C5 . . . . 179.4(3) ?
C1 C6 C5 C4 . . . . -0.8(6) ?
C6 C5 C4 C3 . . . . 1.4(6) ?
C6 C5 C4 Cl4 . . . . -177.9(3) ?
C5 C4 C3 C2 . . . . -1.1(6) ?
Cl4 C4 C3 C2 . . . . 178.2(3) ?
C4 C3 C2 C1 . . . . 0.1(6) ?
C6 C1 C2 C3 . . . . 0.5(6) ?
S1 C1 C2 C3 . . . . -179.0(3) ?
C6 C1 S1 O12 . . . . 155.9(3) ?
C2 C1 S1 O12 . . . . -24.6(4) ?
C6 C1 S1 O11 . . . . 26.2(4) ?
C2 C1 S1 O11 . . . . -154.2(3) ?
C6 C1 S1 N1 . . . . -88.3(4) ?
C2 C1 S1 N1 . . . . 91.3(4) ?

_cod_database_fobs_code 2022496
